data_1512898
loop_
_publ_author_name
'Mark B. Bushuev'
'Yuri V. Gatilov'
'Elena B. Nikolaenkova'
'Vladimir G. Vasiliev'
'Viktor P. Krivopalov'

_publ_section_title
;
 Mono-, di-, tetra- and heptanuclear copper(II) complexes with
 4-(3,5-di-R-1H-pyrazol-1-yl)-6-methyl-2-(pyridin-2-yl)pyrimidines (R = H,
 Me): Syntheses, crystal structures and electrospray ionization mass
 spectrometry
;
_journal_name_full
;
Inorganica Chimica Acta
;
_journal_page_first 95
_journal_page_last 103
_journal_paper_doi 10.1016/j.ica.2012.10.018
_journal_volume 395
_journal_year 2013
_chemical_formula_moiety 'C15 H15 Cl4 Cu2 N5'
_chemical_formula_sum 'C15 H15 Cl4 Cu2 N5'
_chemical_formula_weight 534.20
_chemical_name_systematic
; 
 tetrachlorido(4-(3,5-dimethyl-1H-pyrazol-1-yl)-2-(pyridin-2-yl)-6-
methylpyrimidine)dicopper 
;
_space_group_IT_number 14
_symmetry_cell_setting monoclinic
_symmetry_space_group_name_Hall '-P 2yn'
_symmetry_space_group_name_H-M 'P 1 21/n 1'
_atom_sites_solution_hydrogens geom
_atom_sites_solution_primary direct
_atom_sites_solution_secondary difmap
_cell_angle_alpha 90.00
_cell_angle_beta 101.0240(10)
_cell_angle_gamma 90.00
_cell_formula_units_Z 4
_cell_length_a 8.6809(4)
_cell_length_b 11.9593(5)
_cell_length_c 18.8121(8)
_cell_measurement_reflns_used 9901
_cell_measurement_temperature 150(2)
_cell_measurement_theta_max 30.05
_cell_measurement_theta_min 2.79
_cell_volume 1916.99(14)
_computing_cell_refinement 'Bruker SAINT'
_computing_data_collection 'Bruker APEX2'
_computing_data_reduction 'Bruker SAINT'
_computing_structure_refinement 'SHELXL-97 (Sheldrick, 2008)'
_computing_structure_solution 'SHELXS-97 (Sheldrick, 2008)'
_diffrn_ambient_temperature 150(2)
_diffrn_measured_fraction_theta_full 1.000
_diffrn_measured_fraction_theta_max 0.996
_diffrn_measurement_device_type 'Bruker APEX-II CCD'
_diffrn_measurement_method '\f and \w scans'
_diffrn_radiation_monochromator graphite
_diffrn_radiation_source 'fine-focus sealed tube'
_diffrn_radiation_type MoK\a
_diffrn_radiation_wavelength 0.71073
_diffrn_reflns_av_R_equivalents 0.0316
_diffrn_reflns_av_sigmaI/netI 0.0136
_diffrn_reflns_limit_h_max 11
_diffrn_reflns_limit_h_min -12
_diffrn_reflns_limit_k_max 16
_diffrn_reflns_limit_k_min -16
_diffrn_reflns_limit_l_max 26
_diffrn_reflns_limit_l_min -26
_diffrn_reflns_number 79321
_diffrn_reflns_theta_full 25.00
_diffrn_reflns_theta_max 30.15
_diffrn_reflns_theta_min 2.03
_exptl_absorpt_coefficient_mu 2.786
_exptl_absorpt_correction_T_max 0.6477
_exptl_absorpt_correction_T_min 0.4987
_exptl_absorpt_correction_type multi-scan
_exptl_absorpt_process_details SADABS-2008/1
_exptl_crystal_colour green
_exptl_crystal_density_diffrn 1.851
_exptl_crystal_density_method 'not measured'
_exptl_crystal_description needle
_exptl_crystal_F_000 1064
_exptl_crystal_size_max 0.56
_exptl_crystal_size_mid 0.10
_exptl_crystal_size_min 0.10
_refine_diff_density_max 1.296
_refine_diff_density_min -0.553
_refine_diff_density_rms 0.236
_refine_ls_extinction_coef 0.0035(4)
_refine_ls_extinction_expression Fc^*^=kFc[1+0.001xFc^2^\l^3^/sin(2\q)]^-1/4^
_refine_ls_extinction_method SHELXL
_refine_ls_goodness_of_fit_ref 1.238
_refine_ls_hydrogen_treatment constr
_refine_ls_matrix_type full
_refine_ls_number_parameters 239
_refine_ls_number_reflns 5642
_refine_ls_number_restraints 0
_refine_ls_restrained_S_all 1.238
_refine_ls_R_factor_all 0.0316
_refine_ls_R_factor_gt 0.0238
_refine_ls_shift/su_max 0.109
_refine_ls_shift/su_mean 0.002
_refine_ls_structure_factor_coef Fsqd
_refine_ls_weighting_details 'calc w=1/[\s^2^(Fo^2^)+(0.0461P)^2^+0.6380P] where P=(Fo^2^+2Fc^2^)/3'
_refine_ls_weighting_scheme calc
_refine_ls_wR_factor_gt 0.0675
_refine_ls_wR_factor_ref 0.0834
_reflns_number_gt 4967
_reflns_number_total 5642
_reflns_threshold_expression >2sigma(I)
_cod_data_source_file ICA-2013-395-95-103-5.cif
_cod_data_source_block 5_k182
_cod_original_sg_symbol_H-M 'P2(1)/n  '
_cod_database_code 1512898

loop_
_symmetry_equiv_pos_as_xyz
'x, y, z'
'-x+1/2, y+1/2, -z+1/2'
'-x, -y, -z'
'x-1/2, -y-1/2, z-1/2'

loop_
_atom_site_label
_atom_site_type_symbol
_atom_site_fract_x
_atom_site_fract_y
_atom_site_fract_z
_atom_site_U_iso_or_equiv
_atom_site_adp_type
_atom_site_occupancy
_atom_site_symmetry_multiplicity
_atom_site_calc_flag
_atom_site_refinement_flags
Cu1 Cu 0.22419(2) 0.512593(18) 0.325780(11) 0.01761(7) Uani 1 1 d .
N1 N 0.08732(19) 0.73521(13) 0.46760(8) 0.0201(3) Uani 1 1 d .
Cl1 Cl 0.37528(5) 0.36966(4) 0.43527(2) 0.02018(9) Uani 1 1 d .
C1 C 0.1022(2) 0.65227(14) 0.42305(9) 0.0168(3) Uani 1 1 d .
Cu2 Cu 0.35971(3) 0.237710(18) 0.349231(11) 0.01822(7) Uani 1 1 d .
Cl2 Cl 0.23038(5) 0.35867(4) 0.25815(2) 0.02238(10) Uani 1 1 d .
C2 C 0.34088(19) 0.71177(14) 0.40057(9) 0.0161(3) Uani 1 1 d .
N2 N 0.22409(16) 0.63830(12) 0.39008(7) 0.0156(3) Uani 1 1 d .
Cl3 Cl 0.49760(6) 0.15185(4) 0.27700(3) 0.02925(11) Uani 1 1 d .
N3 N 0.01930(18) 0.48321(12) 0.36063(8) 0.0185(3) Uani 1 1 d .
C3 C 0.3392(2) 0.80050(15) 0.44800(9) 0.0207(3) Uani 1 1 d .
H3 H 0.4225 0.8531 0.4576 0.025 Uiso 1 1 calc R
Cl4 Cl 0.32294(8) 0.09172(4) 0.41470(3) 0.03757(13) Uani 1 1 d .
N4 N 0.45360(17) 0.68598(12) 0.35915(7) 0.0169(3) Uani 1 1 d .
C4 C 0.2078(2) 0.80807(15) 0.48086(9) 0.0212(3) Uani 1 1 d .
N5 N 0.42116(17) 0.59502(12) 0.31269(8) 0.0177(3) Uani 1 1 d .
C5 C 0.1961(3) 0.89929(17) 0.53404(11) 0.0306(4) Uani 1 1 d .
H5A H 0.1069 0.8845 0.5577 0.046 Uiso 1 1 calc R
H5B H 0.1805 0.9711 0.5086 0.046 Uiso 1 1 calc R
H5C H 0.2930 0.9019 0.5706 0.046 Uiso 1 1 calc R
C6 C -0.01536(19) 0.56224(15) 0.40658(9) 0.0175(3) Uani 1 1 d .
C7 C -0.1482(2) 0.55792(17) 0.43720(10) 0.0224(3) Uani 1 1 d .
H7 H -0.1688 0.6145 0.4696 0.027 Uiso 1 1 calc R
C8 C -0.2505(2) 0.46856(18) 0.41924(10) 0.0263(4) Uani 1 1 d .
H8 H -0.3429 0.4630 0.4391 0.032 Uiso 1 1 calc R
C9 C -0.2160(2) 0.38785(18) 0.37208(11) 0.0278(4) Uani 1 1 d .
H9 H -0.2849 0.3264 0.3589 0.033 Uiso 1 1 calc R
C10 C -0.0791(2) 0.39737(16) 0.34393(10) 0.0249(4) Uani 1 1 d .
H10 H -0.0553 0.3412 0.3120 0.030 Uiso 1 1 calc R
C11 C 0.5346(2) 0.59351(16) 0.27407(9) 0.0204(3) Uani 1 1 d .
C12 C 0.6392(2) 0.68266(16) 0.29509(10) 0.0222(3) Uani 1 1 d .
H12 H 0.7300 0.6995 0.2758 0.027 Uiso 1 1 calc R
C13 C 0.5863(2) 0.74063(15) 0.34838(10) 0.0200(3) Uani 1 1 d .
C14 C 0.5426(3) 0.50830(18) 0.21718(11) 0.0292(4) Uani 1 1 d .
H14A H 0.5380 0.4333 0.2376 0.044 Uiso 1 1 calc R
H14B H 0.6412 0.5170 0.1996 0.044 Uiso 1 1 calc R
H14C H 0.4539 0.5185 0.1768 0.044 Uiso 1 1 calc R
C15 C 0.6520(2) 0.84227(18) 0.38846(12) 0.0298(4) Uani 1 1 d .
H15B H 0.5767 0.9038 0.3777 0.045 Uiso 1 1 calc R
H15A H 0.7504 0.8631 0.3736 0.045 Uiso 1 1 calc R
H15C H 0.6723 0.8270 0.4406 0.045 Uiso 1 1 calc R

loop_
_atom_site_aniso_label
_atom_site_aniso_U_11
_atom_site_aniso_U_22
_atom_site_aniso_U_33
_atom_site_aniso_U_23
_atom_site_aniso_U_13
_atom_site_aniso_U_12
Cu1 0.01876(11) 0.01688(11) 0.01825(11) -0.00465(7) 0.00626(8) -0.00391(7)
N1 0.0231(7) 0.0193(7) 0.0190(7) -0.0007(5) 0.0067(6) 0.0026(6)
Cl1 0.02154(19) 0.02176(19) 0.01738(18) -0.00386(14) 0.00407(14) -0.00013(15)
C1 0.0169(7) 0.0180(7) 0.0157(7) 0.0023(6) 0.0034(6) 0.0005(6)
Cu2 0.02017(12) 0.01700(11) 0.01800(11) -0.00216(7) 0.00491(8) -0.00127(8)
Cl2 0.0297(2) 0.01872(18) 0.01738(18) -0.00407(14) 0.00117(15) 0.00036(16)
C2 0.0165(7) 0.0151(7) 0.0163(7) 0.0019(5) 0.0019(5) -0.0012(6)
N2 0.0157(6) 0.0158(6) 0.0157(6) 0.0002(5) 0.0036(5) -0.0008(5)
Cl3 0.0249(2) 0.0363(3) 0.0271(2) -0.01167(18) 0.00619(17) 0.00429(18)
N3 0.0179(7) 0.0191(7) 0.0178(6) 0.0010(5) 0.0021(5) -0.0025(5)
C3 0.0237(8) 0.0171(8) 0.0211(8) -0.0018(6) 0.0038(6) -0.0031(6)
Cl4 0.0582(4) 0.0243(2) 0.0294(2) 0.00425(18) 0.0065(2) -0.0107(2)
N4 0.0163(6) 0.0162(6) 0.0184(6) 0.0001(5) 0.0038(5) -0.0013(5)
C4 0.0288(9) 0.0173(8) 0.0180(7) -0.0010(6) 0.0058(6) 0.0011(7)
N5 0.0186(7) 0.0183(7) 0.0168(6) -0.0013(5) 0.0047(5) -0.0004(5)
C5 0.0426(12) 0.0222(9) 0.0294(10) -0.0084(7) 0.0133(9) -0.0017(8)
C6 0.0157(7) 0.0199(7) 0.0160(7) 0.0032(6) 0.0013(6) -0.0010(6)
C7 0.0173(8) 0.0285(9) 0.0215(8) 0.0052(7) 0.0040(6) 0.0012(7)
C8 0.0169(8) 0.0352(10) 0.0264(9) 0.0104(8) 0.0035(7) -0.0039(7)
C9 0.0219(9) 0.0302(10) 0.0289(9) 0.0070(8) -0.0010(7) -0.0101(7)
C10 0.0259(9) 0.0232(8) 0.0243(8) -0.0001(7) 0.0014(7) -0.0070(7)
C11 0.0197(8) 0.0242(8) 0.0180(7) 0.0034(6) 0.0052(6) 0.0042(6)
C12 0.0166(7) 0.0273(9) 0.0236(8) 0.0077(7) 0.0060(6) 0.0013(7)
C13 0.0156(7) 0.0227(8) 0.0215(8) 0.0060(6) 0.0031(6) -0.0014(6)
C14 0.0299(10) 0.0355(11) 0.0246(9) -0.0031(8) 0.0111(8) 0.0054(8)
C15 0.0262(9) 0.0286(10) 0.0352(10) -0.0030(8) 0.0076(8) -0.0122(8)

loop_
_atom_type_symbol
_atom_type_description
_atom_type_scat_dispersion_real
_atom_type_scat_dispersion_imag
_atom_type_scat_source
C C 0.0033 0.0016 'International Tables Vol C Tables 4.2.6.8 and 6.1.1.4'
H H 0.0000 0.0000 'International Tables Vol C Tables 4.2.6.8 and 6.1.1.4'
N N 0.0061 0.0033 'International Tables Vol C Tables 4.2.6.8 and 6.1.1.4'
Cl Cl 0.1484 0.1585 'International Tables Vol C Tables 4.2.6.8 and 6.1.1.4'
Cu Cu 0.3201 1.2651 'International Tables Vol C Tables 4.2.6.8 and 6.1.1.4'

loop_
_geom_angle_atom_site_label_1
_geom_angle_atom_site_label_2
_geom_angle_atom_site_label_3
_geom_angle
N2 Cu1 N5 78.40(6)
N2 Cu1 N3 80.09(6)
N5 Cu1 N3 158.33(6)
N2 Cu1 Cl2 175.83(4)
N5 Cu1 Cl2 102.57(4)
N3 Cu1 Cl2 99.07(4)
C1 N1 C4 115.88(16)
N1 C1 N2 124.83(16)
N1 C1 C6 122.25(15)
N2 C1 C6 112.89(15)
Cl4 Cu2 Cl3 97.38(2)
Cl4 Cu2 Cl1 98.61(2)
Cl3 Cu2 Cl1 143.00(2)
Cl4 Cu2 Cl2 142.76(2)
Cl3 Cu2 Cl2 94.380(19)
Cl1 Cu2 Cl2 92.710(17)
Cu1 Cl2 Cu2 98.690(17)
N2 C2 C3 119.97(16)
N2 C2 N4 111.56(14)
C3 C2 N4 128.47(15)
C2 N2 C1 119.91(15)
C2 N2 Cu1 121.13(12)
C1 N2 Cu1 118.95(12)
C10 N3 C6 118.52(16)
C10 N3 Cu1 127.97(13)
C6 N3 Cu1 113.52(11)
C2 C3 C4 116.30(16)
C2 C3 H3 121.9
C4 C3 H3 121.9
C13 N4 N5 110.77(14)
C13 N4 C2 132.40(15)
N5 N4 C2 116.37(13)
N1 C4 C3 123.05(16)
N1 C4 C5 116.44(17)
C3 C4 C5 120.50(17)
C11 N5 N4 105.76(14)
C11 N5 Cu1 142.03(13)
N4 N5 Cu1 112.21(10)
C4 C5 H5A 109.5
C4 C5 H5B 109.5
H5A C5 H5B 109.5
C4 C5 H5C 109.5
H5A C5 H5C 109.5
H5B C5 H5C 109.5
N3 C6 C7 122.97(16)
N3 C6 C1 114.49(15)
C7 C6 C1 122.52(16)
C6 C7 C8 118.15(18)
C6 C7 H7 120.9
C8 C7 H7 120.9
C9 C8 C7 119.12(18)
C9 C8 H8 120.4
C7 C8 H8 120.4
C8 C9 C10 119.45(18)
C8 C9 H9 120.3
C10 C9 H9 120.3
N3 C10 C9 121.80(19)
N3 C10 H10 119.1
C9 C10 H10 119.1
N5 C11 C12 109.96(16)
N5 C11 C14 122.86(17)
C12 C11 C14 127.18(17)
C13 C12 C11 107.51(15)
C13 C12 H12 126.2
C11 C12 H12 126.2
C12 C13 N4 106.00(16)
C12 C13 C15 129.52(17)
N4 C13 C15 124.48(17)
C11 C14 H14A 109.5
C11 C14 H14B 109.5
H14A C14 H14B 109.5
C11 C14 H14C 109.5
H14A C14 H14C 109.5
H14B C14 H14C 109.5
C13 C15 H15B 109.5
C13 C15 H15A 109.5
H15B C15 H15A 109.5
C13 C15 H15C 109.5
H15B C15 H15C 109.5
H15A C15 H15C 109.5

loop_
_geom_bond_atom_site_label_1
_geom_bond_atom_site_label_2
_geom_bond_distance
Cu1 N2 1.9297(14)
Cu1 N5 2.0290(15)
Cu1 N3 2.0402(15)
Cu1 Cl2 2.2441(5)
N1 C1 1.321(2)
N1 C4 1.347(2)
Cl1 Cu2 2.2460(4)
C1 N2 1.335(2)
C1 C6 1.475(2)
Cu2 Cl4 2.1948(5)
Cu2 Cl3 2.2262(5)
Cu2 Cl2 2.3565(5)
C2 N2 1.328(2)
C2 C3 1.388(2)
C2 N4 1.397(2)
N3 C10 1.334(2)
N3 C6 1.353(2)
C3 C4 1.400(3)
C3 H3 0.9500
N4 C13 1.373(2)
N4 N5 1.3901(19)
C4 C5 1.497(3)
N5 C11 1.331(2)
C5 H5A 0.9800
C5 H5B 0.9800
C5 H5C 0.9800
C6 C7 1.385(2)
C7 C8 1.389(3)
C7 H7 0.9500
C8 C9 1.382(3)
C8 H8 0.9500
C9 C10 1.395(3)
C9 H9 0.9500
C10 H10 0.9500
C11 C12 1.407(3)
C11 C14 1.489(3)
C12 C13 1.368(3)
C12 H12 0.9500
C13 C15 1.486(3)
C14 H14A 0.9800
C14 H14B 0.9800
C14 H14C 0.9800
C15 H15B 0.9800
C15 H15A 0.9800
C15 H15C 0.9800
